data_7060150
loop_
_publ_author_name
'Aldoshin, Sergey'
'Ivakhnenko, Eugeny'
'Shilov, Gennadii'
'Tkachev, Valerii'
'Utenyshev, Andrei'
'Palii, Andreii'
'Dorovatovskii, Pavel'
'Kovalenko, Anastasiia'
'Morgunov, Roman'
'Metelitsa, Anatoly'
'Minkin, Vladimir'

_publ_section_title
;
 Synthesis, crystal molecular structure, and magnetic characteristics of
 coordination polymers formed by Co(ii) diketonates with pentaheterocyclic
 triphenodioxazines
;
_journal_issue 1
_journal_name_full 'New Journal of Chemistry'
_journal_page_first 304
_journal_page_last 313
_journal_paper_doi 10.1039/D0NJ05279E
_journal_volume 45
_journal_year 2021
_chemical_formula_sum 'C36 H27 Cl Co F12 N2 O6'
_chemical_formula_weight 905.98
_space_group_IT_number 2
_space_group_name_Hall '-P 1'
_space_group_name_H-M_alt 'P -1'
_symmetry_cell_setting triclinic
_symmetry_space_group_name_H-M 'P -1'
_atom_sites_solution_hydrogens geom
_atom_sites_solution_primary direct
_atom_sites_solution_secondary difmap
_audit_creation_method SHELXTL
_audit_update_record
;
2020-10-08 deposited with the CCDC.	2020-11-20 downloaded from the CCDC.
;
_cell_angle_alpha 94.97(3)
_cell_angle_beta 95.59(3)
_cell_angle_gamma 104.55(3)
_cell_formula_units_Z 2
_cell_length_a 9.5113(19)
_cell_length_b 13.682(3)
_cell_length_c 14.743(3)
_cell_measurement_reflns_used 600
_cell_measurement_temperature 100(2)
_cell_measurement_theta_max 30.0
_cell_measurement_theta_min 2.0
_cell_volume 1835.9(7)
_computing_cell_refinement 'bruker XSCANS'
_computing_data_collection 'bruker XSCANS'
_computing_data_reduction 'BRUKER SHELXTL'
_computing_molecular_graphics 'BRUKER SHELXTL'
_computing_publication_material 'BRUKER SHELXTL'
_computing_structure_refinement 'BRUKER SHELXTL'
_computing_structure_solution 'BRUKER SHELXTL'
_diffrn_ambient_temperature 100(2)
_diffrn_measured_fraction_theta_full 0.988
_diffrn_measured_fraction_theta_max 0.988
_diffrn_measurement_device_type 'Rayonix SX165 CCD'
_diffrn_measurement_method '/f scan'
_diffrn_radiation_monochromator graphite
_diffrn_radiation_source 'fine-focus sealed tube'
_diffrn_radiation_type synchrotron
_diffrn_radiation_wavelength 0.78790
_diffrn_reflns_av_R_equivalents 0.0368
_diffrn_reflns_av_sigmaI/netI 0.0323
_diffrn_reflns_limit_h_max 12
_diffrn_reflns_limit_h_min -12
_diffrn_reflns_limit_k_max 17
_diffrn_reflns_limit_k_min -17
_diffrn_reflns_limit_l_max 19
_diffrn_reflns_limit_l_min -19
_diffrn_reflns_number 30614
_diffrn_reflns_theta_full 30.78
_diffrn_reflns_theta_max 30.78
_diffrn_reflns_theta_min 1.55
_exptl_absorpt_coefficient_mu 0.869
_exptl_absorpt_correction_T_max 0.9578
_exptl_absorpt_correction_T_min 0.8807
_exptl_absorpt_process_details 'Scala (Evans, 2006)'
_exptl_crystal_colour purple
_exptl_crystal_density_diffrn 1.639
_exptl_crystal_density_method 'not measured'
_exptl_crystal_description prism
_exptl_crystal_F_000 914
_exptl_crystal_size_max 0.15
_exptl_crystal_size_mid 0.12
_exptl_crystal_size_min 0.05
_refine_diff_density_max 0.709
_refine_diff_density_min -0.607
_refine_diff_density_rms 0.067
_refine_ls_extinction_coef 0.0112(12)
_refine_ls_extinction_expression Fc^*^=kFc[1+0.001xFc^2^\l^3^/sin(2\q)]^-1/4^
_refine_ls_extinction_method SHELXL
_refine_ls_goodness_of_fit_ref 1.037
_refine_ls_hydrogen_treatment mixed
_refine_ls_matrix_type full
_refine_ls_number_parameters 557
_refine_ls_number_reflns 8321
_refine_ls_number_restraints 24
_refine_ls_restrained_S_all 1.048
_refine_ls_R_factor_all 0.0597
_refine_ls_R_factor_gt 0.0445
_refine_ls_shift/su_max 0.000
_refine_ls_shift/su_mean 0.000
_refine_ls_structure_factor_coef Fsqd
_refine_ls_weighting_details 'calc w=1/[\s^2^(Fo^2^)+(0.0733P)^2^+0.7790P] where P=(Fo^2^+2Fc^2^)/3'
_refine_ls_weighting_scheme calc
_refine_ls_wR_factor_gt 0.1169
_refine_ls_wR_factor_ref 0.1269
_reflns_number_gt 6465
_reflns_number_total 8321
_reflns_threshold_expression >2sigma(I)
_cod_data_source_file d0nj05279e5.cif
_cod_data_source_block uk805
_cod_depositor_comments 'Adding full bibliography for 7060147--7060150.cif.'
_cod_original_cell_volume 1836.0(6)
_cod_database_code 7060150

loop_
_symmetry_equiv_pos_as_xyz
'x, y, z'
'-x, -y, -z'

loop_
_atom_site_label
_atom_site_type_symbol
_atom_site_fract_x
_atom_site_fract_y
_atom_site_fract_z
_atom_site_U_iso_or_equiv
_atom_site_adp_type
_atom_site_occupancy
_atom_site_symmetry_multiplicity
_atom_site_calc_flag
_atom_site_refinement_flags
_atom_site_disorder_assembly
_atom_site_disorder_group
Co1 Co 0.5000 0.5000 0.5000 0.02272(11) Uani 1 2 d S . .
Co2 Co 1.0000 0.5000 0.0000 0.02861(12) Uani 1 2 d S . .
Cl1 Cl 1.16648(6) 0.92746(4) 0.00760(4) 0.03471(15) Uani 1 1 d . . .
F1 F 0.02110(15) 0.34194(12) 0.52528(10) 0.0403(3) Uani 1 1 d . . .
F2 F -0.08028(15) 0.40950(14) 0.42000(12) 0.0490(4) Uani 1 1 d . . .
F3 F 0.00861(19) 0.28262(14) 0.38538(13) 0.0603(5) Uani 1 1 d . . .
F4 F 0.4306(3) 0.7020(3) 0.2760(2) 0.0381(7) Uani 0.65 1 d PD A 1
F5 F 0.3241(5) 0.7659(3) 0.3770(3) 0.0528(10) Uani 0.65 1 d PD A 1
F6 F 0.1982(3) 0.6663(4) 0.2603(3) 0.0560(10) Uani 0.65 1 d PD A 1
F4' F 0.4082(9) 0.7017(10) 0.2616(6) 0.107(3) Uani 0.35 1 d PD A 2
F5' F 0.3442(14) 0.7653(6) 0.3827(7) 0.107(3) Uani 0.35 1 d PD A 2
F6' F 0.1821(6) 0.6736(10) 0.2789(7) 0.107(3) Uani 0.35 1 d PD A 2
F7 F 1.47750(15) 0.65722(12) -0.03643(10) 0.0388(3) Uani 1 1 d . . .
F8 F 1.44945(19) 0.74671(12) 0.08287(12) 0.0519(4) Uani 1 1 d . . .
F9 F 1.57563(17) 0.63661(15) 0.09476(13) 0.0587(5) Uani 1 1 d . . .
F10 F 1.3473(2) 0.33901(16) 0.21076(17) 0.0698(8) Uani 0.85 1 d PD B 1
F11 F 1.2051(3) 0.24419(14) 0.10019(13) 0.0599(6) Uani 0.85 1 d PD B 1
F12 F 1.1158(3) 0.2952(2) 0.21639(18) 0.0707(7) Uani 0.85 1 d PD B 1
F10' F 1.3405(9) 0.2951(10) 0.1537(9) 0.088(3) Uani 0.15 1 d PD B 2
F11' F 1.1087(10) 0.2384(6) 0.1411(9) 0.088(3) Uani 0.15 1 d PD B 2
F12' F 1.2208(16) 0.3475(9) 0.2530(3) 0.088(3) Uani 0.15 1 d PD B 2
O1 O 0.68169(16) 0.29309(10) 0.24629(10) 0.0240(3) Uani 1 1 d . . .
O2 O 0.80552(17) 0.70580(11) 0.25921(10) 0.0274(3) Uani 1 1 d . . .
O3 O 0.28509(16) 0.41765(11) 0.47711(10) 0.0254(3) Uani 1 1 d . . .
O4 O 0.44169(16) 0.59447(11) 0.41304(10) 0.0253(3) Uani 1 1 d . . .
O5 O 1.20380(16) 0.59351(11) 0.02184(10) 0.0257(3) Uani 1 1 d . . .
O6 O 1.06874(16) 0.40972(11) 0.08640(10) 0.0268(3) Uani 1 1 d . . .
N1 N 0.57192(19) 0.40757(13) 0.37835(12) 0.0226(3) Uani 1 1 d . . .
N2 N 0.91965(18) 0.59232(13) 0.12602(11) 0.0225(3) Uani 1 1 d . . .
C1 C 0.7134(2) 0.39550(15) 0.24987(14) 0.0223(4) Uani 1 1 d . . .
C2 C 0.6553(2) 0.45209(15) 0.31865(14) 0.0224(4) Uani 1 1 d . . .
C3 C 0.6945(2) 0.55954(15) 0.31740(14) 0.0241(4) Uani 1 1 d . . .
H3 H 0.6608 0.6011 0.3607 0.029 Uiso 1 1 calc R . .
C4 C 0.7788(2) 0.60334(15) 0.25559(14) 0.0229(4) Uani 1 1 d . . .
C5 C 0.8379(2) 0.54739(15) 0.18678(14) 0.0220(4) Uani 1 1 d . . .
C6 C 0.8013(2) 0.43997(15) 0.18900(14) 0.0230(4) Uani 1 1 d . . .
H6 H 0.8386 0.3988 0.1474 0.028 Uiso 1 1 calc R . .
C7 C 0.5850(2) 0.24399(15) 0.30207(14) 0.0228(4) Uani 1 1 d . . .
C8 C 0.5333(2) 0.30101(15) 0.36855(14) 0.0230(4) Uani 1 1 d . . .
C9 C 0.4324(2) 0.24890(16) 0.42265(14) 0.0252(4) Uani 1 1 d . . .
H9 H 0.3972 0.2864 0.4685 0.030 Uiso 1 1 calc R . .
C10 C 0.3833(2) 0.14410(16) 0.41037(14) 0.0254(4) Uani 1 1 d . . .
C11 C 0.4393(2) 0.09097(16) 0.34282(15) 0.0276(4) Uani 1 1 d . . .
H11 H 0.4056 0.0189 0.3343 0.033 Uiso 1 1 calc R . .
C12 C 0.5408(2) 0.13758(16) 0.28784(14) 0.0251(4) Uani 1 1 d . . .
C13 C 0.8895(2) 0.75380(16) 0.19751(14) 0.0241(4) Uani 1 1 d . . .
C14 C 0.9474(2) 0.69916(15) 0.13296(14) 0.0232(4) Uani 1 1 d . . .
C15 C 1.0359(2) 0.75517(16) 0.07464(14) 0.0248(4) Uani 1 1 d . . .
H15 H 1.0795 0.7216 0.0305 0.030 Uiso 1 1 calc R . .
C16 C 1.0593(2) 0.85965(16) 0.08183(14) 0.0259(4) Uani 1 1 d . . .
C17 C 0.9993(2) 0.91278(16) 0.14555(15) 0.0285(4) Uani 1 1 d . . .
H17 H 1.0169 0.9846 0.1489 0.034 Uiso 1 1 calc R . .
C18 C 0.9133(3) 0.85814(17) 0.20403(15) 0.0293(5) Uani 1 1 d . . .
H18 H 0.8708 0.8922 0.2484 0.035 Uiso 1 1 calc R . .
C19 C 0.2625(2) 0.08704(17) 0.46273(16) 0.0299(5) Uani 1 1 d . . .
C20 C 0.2382(3) 0.15498(19) 0.54456(17) 0.0362(5) Uani 1 1 d . . .
H20A H 0.3278 0.1763 0.5882 0.054 Uiso 1 1 calc R . .
H20B H 0.1578 0.1171 0.5749 0.054 Uiso 1 1 calc R . .
H20C H 0.2133 0.2151 0.5231 0.054 Uiso 1 1 calc R . .
C21 C 0.1227(3) 0.0537(3) 0.3950(2) 0.0587(9) Uani 1 1 d . . .
H21A H 0.1380 0.0101 0.3426 0.088 Uiso 1 1 calc R . .
H21B H 0.0979 0.1138 0.3734 0.088 Uiso 1 1 calc R . .
H21C H 0.0424 0.0160 0.4255 0.088 Uiso 1 1 calc R . .
C22 C 0.3013(4) -0.0044(2) 0.4998(2) 0.0587(9) Uani 1 1 d . . .
H22A H 0.3177 -0.0497 0.4490 0.088 Uiso 1 1 calc R . .
H22B H 0.2208 -0.0411 0.5307 0.088 Uiso 1 1 calc R . .
H22C H 0.3906 0.0186 0.5436 0.088 Uiso 1 1 calc R . .
C23 C 0.5956(2) 0.07640(16) 0.21310(15) 0.0285(4) Uani 1 1 d . . .
C24 C 0.5467(3) 0.10547(19) 0.11853(15) 0.0341(5) Uani 1 1 d . . .
H24A H 0.4398 0.0916 0.1093 0.051 Uiso 1 1 calc R . .
H24B H 0.5788 0.0653 0.0703 0.051 Uiso 1 1 calc R . .
H24C H 0.5904 0.1780 0.1160 0.051 Uiso 1 1 calc R . .
C25 C 0.7625(3) 0.09658(17) 0.23032(16) 0.0317(5) Uani 1 1 d . . .
H25A H 0.7904 0.0772 0.2906 0.048 Uiso 1 1 calc R . .
H25B H 0.8080 0.1690 0.2287 0.048 Uiso 1 1 calc R . .
H25C H 0.7959 0.0564 0.1827 0.048 Uiso 1 1 calc R . .
C26 C 0.5296(3) -0.03821(17) 0.21183(19) 0.0410(6) Uani 1 1 d . . .
H26A H 0.4226 -0.0535 0.2007 0.061 Uiso 1 1 calc R . .
H26B H 0.5585 -0.0594 0.2711 0.061 Uiso 1 1 calc R . .
H26C H 0.5654 -0.0750 0.1629 0.061 Uiso 1 1 calc R . .
C27 C 0.1805(2) 0.44066(17) 0.43409(15) 0.0284(4) Uani 1 1 d . . .
C28 C 0.1847(3) 0.52131(19) 0.38189(17) 0.0351(5) Uani 1 1 d . . .
H28 H 0.0969 0.5279 0.3495 0.042 Uiso 1 1 calc R . .
C29 C 0.3165(3) 0.59231(17) 0.37676(15) 0.0290(4) Uani 1 1 d . A .
C30 C 0.0300(3) 0.3683(2) 0.44081(17) 0.0349(5) Uani 1 1 d . . .
C31 C 0.3142(2) 0.68205(16) 0.32255(14) 0.0373(5) Uani 1 1 d D . .
C32 C 1.3156(2) 0.57418(16) 0.06066(14) 0.0263(4) Uani 1 1 d . . .
C33 C 1.3239(2) 0.49084(18) 0.10684(16) 0.0312(5) Uani 1 1 d . . .
H33 H 1.4166 0.4859 0.1334 0.037 Uiso 1 1 calc R . .
C34 C 1.1989(2) 0.41451(16) 0.11491(14) 0.0266(4) Uani 1 1 d . B .
C35 C 1.4571(3) 0.65454(18) 0.05168(16) 0.0329(5) Uani 1 1 d . . .
C36 C 1.2175(2) 0.32274(16) 0.16280(14) 0.0338(5) Uani 1 1 d D . .

loop_
_atom_site_aniso_label
_atom_site_aniso_U_11
_atom_site_aniso_U_22
_atom_site_aniso_U_33
_atom_site_aniso_U_23
_atom_site_aniso_U_13
_atom_site_aniso_U_12
Co1 0.0210(2) 0.0232(2) 0.0249(2) 0.00572(15) 0.00541(14) 0.00538(15)
Co2 0.0217(2) 0.0257(2) 0.0384(2) 0.01217(17) 0.00314(16) 0.00351(16)
Cl1 0.0425(3) 0.0260(3) 0.0375(3) 0.0088(2) 0.0202(2) 0.0049(2)
F1 0.0265(7) 0.0510(9) 0.0447(8) 0.0196(7) 0.0079(6) 0.0066(6)
F2 0.0235(7) 0.0665(11) 0.0574(10) 0.0243(8) -0.0005(6) 0.0089(7)
F3 0.0484(10) 0.0509(10) 0.0640(11) -0.0167(8) 0.0157(8) -0.0150(8)
F4 0.0437(14) 0.0442(16) 0.0318(12) 0.0234(11) 0.0135(11) 0.0116(12)
F5 0.098(3) 0.0237(14) 0.0453(17) -0.0039(12) 0.0074(16) 0.0358(16)
F6 0.0371(15) 0.056(2) 0.0640(19) 0.0332(16) -0.0258(14) -0.0037(13)
F4' 0.125(6) 0.081(5) 0.119(6) 0.060(4) -0.015(4) 0.028(4)
F5' 0.125(6) 0.081(5) 0.119(6) 0.060(4) -0.015(4) 0.028(4)
F6' 0.125(6) 0.081(5) 0.119(6) 0.060(4) -0.015(4) 0.028(4)
F7 0.0316(7) 0.0462(8) 0.0371(7) 0.0104(6) 0.0107(6) 0.0030(6)
F8 0.0550(10) 0.0315(8) 0.0579(10) -0.0075(7) 0.0150(8) -0.0084(7)
F9 0.0263(8) 0.0732(12) 0.0683(11) 0.0366(10) -0.0114(7) -0.0052(7)
F10 0.0544(13) 0.0507(13) 0.0902(18) 0.0350(12) -0.0393(13) -0.0032(10)
F11 0.0945(17) 0.0309(10) 0.0572(12) 0.0026(9) -0.0097(12) 0.0297(11)
F12 0.0758(16) 0.0783(17) 0.0864(17) 0.0621(15) 0.0492(14) 0.0401(13)
F10' 0.103(8) 0.083(7) 0.101(8) 0.061(6) 0.028(6) 0.046(6)
F11' 0.103(8) 0.083(7) 0.101(8) 0.061(6) 0.028(6) 0.046(6)
F12' 0.103(8) 0.083(7) 0.101(8) 0.061(6) 0.028(6) 0.046(6)
O1 0.0268(7) 0.0194(7) 0.0266(7) 0.0036(6) 0.0102(6) 0.0047(6)
O2 0.0359(8) 0.0202(7) 0.0281(8) 0.0046(6) 0.0133(6) 0.0068(6)
O3 0.0227(7) 0.0258(7) 0.0280(7) 0.0032(6) 0.0054(6) 0.0060(6)
O4 0.0252(7) 0.0266(7) 0.0259(7) 0.0050(6) 0.0057(6) 0.0084(6)
O5 0.0237(7) 0.0247(7) 0.0285(7) 0.0038(6) 0.0056(6) 0.0047(6)
O6 0.0259(7) 0.0266(8) 0.0289(8) 0.0057(6) 0.0055(6) 0.0072(6)
N1 0.0230(8) 0.0215(8) 0.0240(8) 0.0026(6) 0.0052(6) 0.0061(6)
N2 0.0235(8) 0.0201(8) 0.0232(8) 0.0025(6) 0.0044(6) 0.0039(6)
C1 0.0235(10) 0.0205(9) 0.0229(9) 0.0026(7) 0.0040(7) 0.0054(7)
C2 0.0211(9) 0.0233(10) 0.0224(9) 0.0036(7) 0.0024(7) 0.0048(7)
C3 0.0273(10) 0.0225(10) 0.0233(10) 0.0022(8) 0.0068(8) 0.0066(8)
C4 0.0236(10) 0.0211(9) 0.0243(10) 0.0035(8) 0.0044(8) 0.0056(7)
C5 0.0209(9) 0.0220(10) 0.0226(9) 0.0028(7) 0.0024(7) 0.0050(7)
C6 0.0230(10) 0.0224(10) 0.0246(10) 0.0031(8) 0.0060(8) 0.0063(8)
C7 0.0220(9) 0.0229(10) 0.0236(9) 0.0049(8) 0.0069(7) 0.0039(7)
C8 0.0232(10) 0.0210(9) 0.0247(10) 0.0029(8) 0.0040(8) 0.0050(8)
C9 0.0251(10) 0.0254(10) 0.0257(10) 0.0028(8) 0.0067(8) 0.0064(8)
C10 0.0254(10) 0.0246(10) 0.0258(10) 0.0046(8) 0.0065(8) 0.0042(8)
C11 0.0293(11) 0.0226(10) 0.0299(11) 0.0037(8) 0.0073(8) 0.0030(8)
C12 0.0258(10) 0.0219(10) 0.0267(10) 0.0021(8) 0.0060(8) 0.0038(8)
C13 0.0252(10) 0.0229(10) 0.0240(10) 0.0056(8) 0.0067(8) 0.0036(8)
C14 0.0227(9) 0.0227(10) 0.0239(10) 0.0035(8) 0.0021(7) 0.0054(8)
C15 0.0247(10) 0.0257(10) 0.0239(10) 0.0027(8) 0.0060(8) 0.0053(8)
C16 0.0262(10) 0.0253(10) 0.0258(10) 0.0056(8) 0.0065(8) 0.0035(8)
C17 0.0336(11) 0.0222(10) 0.0302(11) 0.0045(8) 0.0081(9) 0.0061(8)
C18 0.0354(12) 0.0250(11) 0.0297(11) 0.0037(8) 0.0115(9) 0.0087(9)
C19 0.0300(11) 0.0249(10) 0.0337(11) 0.0021(9) 0.0135(9) 0.0022(8)
C20 0.0378(13) 0.0328(12) 0.0360(12) 0.0029(10) 0.0168(10) 0.0015(10)
C21 0.0375(15) 0.079(2) 0.0415(15) -0.0024(14) 0.0123(12) -0.0171(14)
C22 0.082(2) 0.0383(15) 0.072(2) 0.0259(14) 0.0537(18) 0.0223(15)
C23 0.0332(11) 0.0233(10) 0.0288(11) 0.0009(8) 0.0112(9) 0.0046(8)
C24 0.0371(12) 0.0347(12) 0.0281(11) -0.0032(9) 0.0074(9) 0.0058(10)
C25 0.0363(12) 0.0289(11) 0.0335(11) 0.0039(9) 0.0125(9) 0.0116(9)
C26 0.0532(15) 0.0225(11) 0.0461(14) -0.0016(10) 0.0234(12) 0.0033(10)
C27 0.0247(10) 0.0310(11) 0.0281(10) 0.0018(9) 0.0021(8) 0.0057(8)
C28 0.0278(11) 0.0358(12) 0.0397(13) 0.0095(10) -0.0019(9) 0.0053(9)
C29 0.0328(11) 0.0288(11) 0.0264(10) 0.0052(8) 0.0018(9) 0.0097(9)
C30 0.0260(11) 0.0403(13) 0.0356(12) 0.0056(10) 0.0017(9) 0.0041(9)
C31 0.0394(13) 0.0324(12) 0.0373(13) 0.0088(10) -0.0049(10) 0.0066(10)
C32 0.0256(10) 0.0261(10) 0.0247(10) 0.0009(8) 0.0026(8) 0.0033(8)
C33 0.0272(11) 0.0313(11) 0.0336(12) 0.0067(9) 0.0023(9) 0.0044(9)
C34 0.0293(11) 0.0259(10) 0.0245(10) 0.0029(8) 0.0030(8) 0.0073(8)
C35 0.0283(11) 0.0332(12) 0.0329(12) 0.0057(9) 0.0017(9) 0.0005(9)
C36 0.0323(12) 0.0307(12) 0.0380(13) 0.0079(10) 0.0004(10) 0.0078(9)

loop_
_atom_type_symbol
_atom_type_description
_atom_type_scat_dispersion_real
_atom_type_scat_dispersion_imag
_atom_type_scat_source
C C 0.0046 0.0021 'International Tables Vol C Tables 4.2.6.8 and 6.1.1.4'
H H 0.0000 0.0000 'International Tables Vol C Tables 4.2.6.8 and 6.1.1.4'
N N 0.0084 0.0041 'International Tables Vol C Tables 4.2.6.8 and 6.1.1.4'
O O 0.0146 0.0077 'International Tables Vol C Tables 4.2.6.8 and 6.1.1.4'
F F 0.0220 0.0140 'International Tables Vol C Tables 4.2.6.8 and 6.1.1.4'
Cl Cl 0.1733 0.1961 'International Tables Vol C Tables 4.2.6.8 and 6.1.1.4'
Co Co 0.3463 1.1643 'International Tables Vol C Tables 4.2.6.8 and 6.1.1.4'

loop_
_geom_angle_atom_site_label_1
_geom_angle_atom_site_label_2
_geom_angle_atom_site_label_3
_geom_angle
_geom_angle_site_symmetry_1
_geom_angle_site_symmetry_3
_geom_angle_publ_flag
O4 Co1 O4 180.00(6) . 2_666 ?
O4 Co1 O3 86.48(6) . . ?
O4 Co1 O3 93.52(6) 2_666 . ?
O4 Co1 O3 93.52(7) . 2_666 ?
O4 Co1 O3 86.48(6) 2_666 2_666 ?
O3 Co1 O3 180.000(1) . 2_666 ?
O4 Co1 N1 89.24(6) . 2_666 ?
O4 Co1 N1 90.76(6) 2_666 2_666 ?
O3 Co1 N1 85.61(7) . 2_666 ?
O3 Co1 N1 94.39(7) 2_666 2_666 ?
O4 Co1 N1 90.76(6) . . ?
O4 Co1 N1 89.24(6) 2_666 . ?
O3 Co1 N1 94.39(7) . . ?
O3 Co1 N1 85.61(7) 2_666 . ?
N1 Co1 N1 180.00(6) 2_666 . ?
O5 Co2 O5 180.00(8) 2_765 . ?
O5 Co2 O6 88.30(7) 2_765 2_765 ?
O5 Co2 O6 91.70(7) . 2_765 ?
O5 Co2 O6 91.70(7) 2_765 . ?
O5 Co2 O6 88.30(7) . . ?
O6 Co2 O6 180.00(6) 2_765 . ?
O5 Co2 N2 92.37(6) 2_765 2_765 ?
O5 Co2 N2 87.63(6) . 2_765 ?
O6 Co2 N2 91.18(6) 2_765 2_765 ?
O6 Co2 N2 88.82(6) . 2_765 ?
O5 Co2 N2 87.63(6) 2_765 . ?
O5 Co2 N2 92.37(6) . . ?
O6 Co2 N2 88.82(6) 2_765 . ?
O6 Co2 N2 91.18(6) . . ?
N2 Co2 N2 180.0 2_765 . ?
C1 O1 C7 119.42(16) . . ?
C4 O2 C13 118.20(16) . . ?
C27 O3 Co1 127.57(14) . . ?
C29 O4 Co1 128.19(15) . . ?
C32 O5 Co2 126.27(14) . . ?
C34 O6 Co2 126.17(14) . . ?
C2 N1 C8 116.48(17) . . ?
C2 N1 Co1 122.75(13) . . ?
C8 N1 Co1 120.70(13) . . ?
C5 N2 C14 115.48(17) . . ?
C5 N2 Co2 123.91(13) . . ?
C14 N2 Co2 120.35(13) . . ?
O1 C1 C6 117.29(18) . . ?
O1 C1 C2 118.96(17) . . ?
C6 C1 C2 123.74(19) . . ?
N1 C2 C3 122.06(18) . . ?
N1 C2 C1 122.88(18) . . ?
C3 C2 C1 115.06(18) . . ?
C4 C3 C2 121.12(19) . . ?
C4 C3 H3 119.4 . . ?
C2 C3 H3 119.4 . . ?
C3 C4 O2 115.92(18) . . ?
C3 C4 C5 124.20(19) . . ?
O2 C4 C5 119.87(18) . . ?
N2 C5 C6 122.14(18) . . ?
N2 C5 C4 123.03(18) . . ?
C6 C5 C4 114.82(18) . . ?
C1 C6 C5 121.01(19) . . ?
C1 C6 H6 119.5 . . ?
C5 C6 H6 119.5 . . ?
O1 C7 C12 117.46(17) . . ?
O1 C7 C8 119.74(18) . . ?
C12 C7 C8 122.78(18) . . ?
N1 C8 C7 122.10(18) . . ?
N1 C8 C9 119.41(18) . . ?
C7 C8 C9 118.36(19) . . ?
C10 C9 C8 121.18(19) . . ?
C10 C9 H9 119.4 . . ?
C8 C9 H9 119.4 . . ?
C9 C10 C11 117.93(19) . . ?
C9 C10 C19 121.56(19) . . ?
C11 C10 C19 120.33(19) . . ?
C12 C11 C10 123.9(2) . . ?
C12 C11 H11 118.1 . . ?
C10 C11 H11 118.1 . . ?
C11 C12 C7 115.85(19) . . ?
C11 C12 C23 121.97(19) . . ?
C7 C12 C23 122.12(18) . . ?
O2 C13 C18 115.91(18) . . ?
O2 C13 C14 121.18(18) . . ?
C18 C13 C14 122.90(19) . . ?
C13 C14 C15 117.10(19) . . ?
C13 C14 N2 122.20(18) . . ?
C15 C14 N2 120.70(18) . . ?
C16 C15 C14 119.51(19) . . ?
C16 C15 H15 120.2 . . ?
C14 C15 H15 120.2 . . ?
C15 C16 C17 122.73(19) . . ?
C15 C16 Cl1 118.83(16) . . ?
C17 C16 Cl1 118.44(17) . . ?
C18 C17 C16 118.1(2) . . ?
C18 C17 H17 121.0 . . ?
C16 C17 H17 121.0 . . ?
C13 C18 C17 119.7(2) . . ?
C13 C18 H18 120.2 . . ?
C17 C18 H18 120.2 . . ?
C22 C19 C21 110.8(3) . . ?
C22 C19 C20 107.3(2) . . ?
C21 C19 C20 109.4(2) . . ?
C22 C19 C10 111.11(19) . . ?
C21 C19 C10 106.67(19) . . ?
C20 C19 C10 111.66(18) . . ?
C19 C20 H20A 109.5 . . ?
C19 C20 H20B 109.5 . . ?
H20A C20 H20B 109.5 . . ?
C19 C20 H20C 109.5 . . ?
H20A C20 H20C 109.5 . . ?
H20B C20 H20C 109.5 . . ?
C19 C21 H21A 109.5 . . ?
C19 C21 H21B 109.5 . . ?
H21A C21 H21B 109.5 . . ?
C19 C21 H21C 109.5 . . ?
H21A C21 H21C 109.5 . . ?
H21B C21 H21C 109.5 . . ?
C19 C22 H22A 109.5 . . ?
C19 C22 H22B 109.5 . . ?
H22A C22 H22B 109.5 . . ?
C19 C22 H22C 109.5 . . ?
H22A C22 H22C 109.5 . . ?
H22B C22 H22C 109.5 . . ?
C25 C23 C26 107.6(2) . . ?
C25 C23 C12 110.29(18) . . ?
C26 C23 C12 111.48(18) . . ?
C25 C23 C24 111.24(18) . . ?
C26 C23 C24 107.2(2) . . ?
C12 C23 C24 108.94(19) . . ?
C23 C24 H24A 109.5 . . ?
C23 C24 H24B 109.5 . . ?
H24A C24 H24B 109.5 . . ?
C23 C24 H24C 109.5 . . ?
H24A C24 H24C 109.5 . . ?
H24B C24 H24C 109.5 . . ?
C23 C25 H25A 109.5 . . ?
C23 C25 H25B 109.5 . . ?
H25A C25 H25B 109.5 . . ?
C23 C25 H25C 109.5 . . ?
H25A C25 H25C 109.5 . . ?
H25B C25 H25C 109.5 . . ?
C23 C26 H26A 109.5 . . ?
C23 C26 H26B 109.5 . . ?
H26A C26 H26B 109.5 . . ?
C23 C26 H26C 109.5 . . ?
H26A C26 H26C 109.5 . . ?
H26B C26 H26C 109.5 . . ?
O3 C27 C28 128.2(2) . . ?
O3 C27 C30 113.9(2) . . ?
C28 C27 C30 117.9(2) . . ?
C29 C28 C27 120.7(2) . . ?
C29 C28 H28 119.7 . . ?
C27 C28 H28 119.7 . . ?
O4 C29 C28 128.3(2) . . ?
O4 C29 C31 113.03(19) . . ?
C28 C29 C31 118.6(2) . . ?
F3 C30 F1 106.5(2) . . ?
F3 C30 F2 108.4(2) . . ?
F1 C30 F2 107.2(2) . . ?
F3 C30 C27 110.8(2) . . ?
F1 C30 C27 111.02(19) . . ?
F2 C30 C27 112.6(2) . . ?
F5 C31 F6 108.8(2) . . ?
F5 C31 F4' 109.5(7) . . ?
F6 C31 F4' 93.5(6) . . ?
F5 C31 F6' 97.4(7) . . ?
F6 C31 F6' 15.0(7) . . ?
F4' C31 F6' 107.0(3) . . ?
F5 C31 F5' 8.8(7) . . ?
F6 C31 F5' 117.5(8) . . ?
F4' C31 F5' 106.3(3) . . ?
F6' C31 F5' 106.2(3) . . ?
F5 C31 F4 106.1(2) . . ?
F6 C31 F4 105.7(2) . . ?
F4' C31 F4 12.2(6) . . ?
F6' C31 F4 119.2(6) . . ?
F5' C31 F4 101.2(7) . . ?
F5 C31 C29 111.7(3) . . ?
F6 C31 C29 114.2(3) . . ?
F4' C31 C29 117.6(6) . . ?
F6' C31 C29 111.7(6) . . ?
F5' C31 C29 107.5(6) . . ?
F4 C31 C29 109.9(2) . . ?
O5 C32 C33 128.2(2) . . ?
O5 C32 C35 112.64(19) . . ?
C33 C32 C35 119.1(2) . . ?
C32 C33 C34 121.3(2) . . ?
C32 C33 H33 119.3 . . ?
C34 C33 H33 119.3 . . ?
O6 C34 C33 128.0(2) . . ?
O6 C34 C36 113.68(18) . . ?
C33 C34 C36 118.32(19) . . ?
F8 C35 F9 108.8(2) . . ?
F8 C35 F7 106.5(2) . . ?
F9 C35 F7 106.9(2) . . ?
F8 C35 C32 111.01(19) . . ?
F9 C35 C32 113.23(19) . . ?
F7 C35 C32 110.11(19) . . ?
F12 C36 F10 109.2(2) . . ?
F12 C36 F11 107.3(2) . . ?
F10 C36 F11 106.41(19) . . ?
F12 C36 F10' 131.5(5) . . ?
F10 C36 F10' 43.3(6) . . ?
F11 C36 F10' 64.6(6) . . ?
F12 C36 F11' 58.1(6) . . ?
F10 C36 F11' 131.3(5) . . ?
F11 C36 F11' 50.5(6) . . ?
F10' C36 F11' 106.1(3) . . ?
F12 C36 F12' 50.3(6) . . ?
F10 C36 F12' 65.3(6) . . ?
F11 C36 F12' 142.3(5) . . ?
F10' C36 F12' 105.3(3) . . ?
F11' C36 F12' 105.4(3) . . ?
F12 C36 C34 111.43(18) . . ?
F10 C36 C34 112.83(18) . . ?
F11 C36 C34 109.42(18) . . ?
F10' C36 C34 116.3(5) . . ?
F11' C36 C34 115.4(5) . . ?
F12' C36 C34 107.4(5) . . ?

loop_
_geom_bond_atom_site_label_1
_geom_bond_atom_site_label_2
_geom_bond_distance
_geom_bond_site_symmetry_2
_geom_bond_publ_flag
Co1 O4 2.0325(16) . ?
Co1 O4 2.0325(16) 2_666 ?
Co1 O3 2.0505(16) . ?
Co1 O3 2.0505(16) 2_666 ?
Co1 N1 2.3590(18) 2_666 ?
Co1 N1 2.3590(18) . ?
Co2 O5 2.0147(16) 2_765 ?
Co2 O5 2.0147(16) . ?
Co2 O6 2.0229(16) 2_765 ?
Co2 O6 2.0229(16) . ?
Co2 N2 2.4467(18) 2_765 ?
Co2 N2 2.4467(18) . ?
Cl1 C16 1.737(2) . ?
F1 C30 1.331(3) . ?
F2 C30 1.333(3) . ?
F3 C30 1.328(3) . ?
F4 C31 1.342(2) . ?
F5 C31 1.319(2) . ?
F6 C31 1.324(2) . ?
F4' C31 1.326(3) . ?
F5' C31 1.334(3) . ?
F6' C31 1.328(3) . ?
F7 C35 1.334(3) . ?
F8 C35 1.326(3) . ?
F9 C35 1.327(3) . ?
F10 C36 1.318(2) . ?
F11 C36 1.328(2) . ?
F12 C36 1.311(2) . ?
F10' C36 1.332(3) . ?
F11' C36 1.332(3) . ?
F12' C36 1.340(3) . ?
O1 C1 1.352(2) . ?
O1 C7 1.380(2) . ?
O2 C4 1.356(2) . ?
O2 C13 1.370(2) . ?
O3 C27 1.249(3) . ?
O4 C29 1.249(3) . ?
O5 C32 1.256(3) . ?
O6 C34 1.252(3) . ?
N1 C2 1.327(3) . ?
N1 C8 1.402(3) . ?
N2 C5 1.332(3) . ?
N2 C14 1.411(3) . ?
C1 C6 1.363(3) . ?
C1 C2 1.457(3) . ?
C2 C3 1.425(3) . ?
C3 C4 1.352(3) . ?
C3 H3 0.9500 . ?
C4 C5 1.458(3) . ?
C5 C6 1.427(3) . ?
C6 H6 0.9500 . ?
C7 C12 1.401(3) . ?
C7 C8 1.402(3) . ?
C8 C9 1.403(3) . ?
C9 C10 1.382(3) . ?
C9 H9 0.9500 . ?
C10 C11 1.406(3) . ?
C10 C19 1.534(3) . ?
C11 C12 1.389(3) . ?
C11 H11 0.9500 . ?
C12 C23 1.536(3) . ?
C13 C18 1.381(3) . ?
C13 C14 1.398(3) . ?
C14 C15 1.402(3) . ?
C15 C16 1.384(3) . ?
C15 H15 0.9500 . ?
C16 C17 1.389(3) . ?
C17 C18 1.383(3) . ?
C17 H17 0.9500 . ?
C18 H18 0.9500 . ?
C19 C22 1.521(4) . ?
C19 C21 1.527(4) . ?
C19 C20 1.530(3) . ?
C20 H20A 0.9800 . ?
C20 H20B 0.9800 . ?
C20 H20C 0.9800 . ?
C21 H21A 0.9800 . ?
C21 H21B 0.9800 . ?
C21 H21C 0.9800 . ?
C22 H22A 0.9800 . ?
C22 H22B 0.9800 . ?
C22 H22C 0.9800 . ?
C23 C25 1.533(3) . ?
C23 C26 1.533(3) . ?
C23 C24 1.543(3) . ?
C24 H24A 0.9800 . ?
C24 H24B 0.9800 . ?
C24 H24C 0.9800 . ?
C25 H25A 0.9800 . ?
C25 H25B 0.9800 . ?
C25 H25C 0.9800 . ?
C26 H26A 0.9800 . ?
C26 H26B 0.9800 . ?
C26 H26C 0.9800 . ?
C27 C28 1.394(3) . ?
C27 C30 1.540(3) . ?
C28 C29 1.393(3) . ?
C28 H28 0.9500 . ?
C29 C31 1.526(3) . ?
C32 C33 1.393(3) . ?
C32 C35 1.535(3) . ?
C33 C34 1.394(3) . ?
C33 H33 0.9500 . ?
C34 C36 1.532(3) . ?

loop_
_geom_torsion_atom_site_label_1
_geom_torsion_atom_site_label_2
_geom_torsion_atom_site_label_3
_geom_torsion_atom_site_label_4
_geom_torsion
_geom_torsion_site_symmetry_1
_geom_torsion_site_symmetry_2
_geom_torsion_site_symmetry_3
_geom_torsion_site_symmetry_4
_geom_torsion_publ_flag
O4 Co1 O3 C27 -7.55(17) . . . . ?
O4 Co1 O3 C27 172.45(17) 2_666 . . . ?
O3 Co1 O3 C27 29(49) 2_666 . . . ?
N1 Co1 O3 C27 81.96(18) 2_666 . . . ?
N1 Co1 O3 C27 -98.04(18) . . . . ?
O4 Co1 O4 C29 67(100) 2_666 . . . ?
O3 Co1 O4 C29 5.65(18) . . . . ?
O3 Co1 O4 C29 -174.35(18) 2_666 . . . ?
N1 Co1 O4 C29 -80.00(18) 2_666 . . . ?
N1 Co1 O4 C29 100.00(18) . . . . ?
O5 Co2 O5 C32 63(100) 2_765 . . . ?
O6 Co2 O5 C32 -167.89(17) 2_765 . . . ?
O6 Co2 O5 C32 12.11(17) . . . . ?
N2 Co2 O5 C32 -76.78(17) 2_765 . . . ?
N2 Co2 O5 C32 103.22(17) . . . . ?
O5 Co2 O6 C34 166.50(17) 2_765 . . . ?
O5 Co2 O6 C34 -13.50(17) . . . . ?
O6 Co2 O6 C34 81(100) 2_765 . . . ?
N2 Co2 O6 C34 74.16(17) 2_765 . . . ?
N2 Co2 O6 C34 -105.84(17) . . . . ?
O4 Co1 N1 C2 47.20(16) . . . . ?
O4 Co1 N1 C2 -132.80(16) 2_666 . . . ?
O3 Co1 N1 C2 133.73(16) . . . . ?
O3 Co1 N1 C2 -46.27(16) 2_666 . . . ?
N1 Co1 N1 C2 -155(100) 2_666 . . . ?
O4 Co1 N1 C8 -135.90(15) . . . . ?
O4 Co1 N1 C8 44.10(15) 2_666 . . . ?
O3 Co1 N1 C8 -49.38(15) . . . . ?
O3 Co1 N1 C8 130.62(15) 2_666 . . . ?
N1 Co1 N1 C8 21(100) 2_666 . . . ?
O5 Co2 N2 C5 43.29(16) 2_765 . . . ?
O5 Co2 N2 C5 -136.71(16) . . . . ?
O6 Co2 N2 C5 131.64(16) 2_765 . . . ?
O6 Co2 N2 C5 -48.36(16) . . . . ?
N2 Co2 N2 C5 -59(100) 2_765 . . . ?
O5 Co2 N2 C14 -130.69(15) 2_765 . . . ?
O5 Co2 N2 C14 49.31(15) . . . . ?
O6 Co2 N2 C14 -42.35(15) 2_765 . . . ?
O6 Co2 N2 C14 137.65(15) . . . . ?
N2 Co2 N2 C14 127(100) 2_765 . . . ?
C7 O1 C1 C6 -175.48(18) . . . . ?
C7 O1 C1 C2 5.6(3) . . . . ?
C8 N1 C2 C3 175.92(18) . . . . ?
Co1 N1 C2 C3 -7.1(3) . . . . ?
C8 N1 C2 C1 -4.1(3) . . . . ?
Co1 N1 C2 C1 172.90(15) . . . . ?
O1 C1 C2 N1 0.0(3) . . . . ?
C6 C1 C2 N1 -178.83(19) . . . . ?
O1 C1 C2 C3 179.93(17) . . . . ?
C6 C1 C2 C3 1.1(3) . . . . ?
N1 C2 C3 C4 -179.58(19) . . . . ?
C1 C2 C3 C4 0.5(3) . . . . ?
C2 C3 C4 O2 178.19(18) . . . . ?
C2 C3 C4 C5 -0.7(3) . . . . ?
C13 O2 C4 C3 -179.48(18) . . . . ?
C13 O2 C4 C5 -0.5(3) . . . . ?
C14 N2 C5 C6 -179.51(18) . . . . ?
Co2 N2 C5 C6 6.2(3) . . . . ?
C14 N2 C5 C4 0.7(3) . . . . ?
Co2 N2 C5 C4 -173.55(14) . . . . ?
C3 C4 C5 N2 179.3(2) . . . . ?
O2 C4 C5 N2 0.4(3) . . . . ?
C3 C4 C5 C6 -0.5(3) . . . . ?
O2 C4 C5 C6 -179.36(17) . . . . ?
O1 C1 C6 C5 178.75(18) . . . . ?
C2 C1 C6 C5 -2.4(3) . . . . ?
N2 C5 C6 C1 -177.80(19) . . . . ?
C4 C5 C6 C1 2.0(3) . . . . ?
C1 O1 C7 C12 171.96(18) . . . . ?
C1 O1 C7 C8 -6.9(3) . . . . ?
C2 N1 C8 C7 2.9(3) . . . . ?
Co1 N1 C8 C7 -174.22(15) . . . . ?
C2 N1 C8 C9 -172.96(19) . . . . ?
Co1 N1 C8 C9 10.0(3) . . . . ?
O1 C7 C8 N1 2.6(3) . . . . ?
C12 C7 C8 N1 -176.17(19) . . . . ?
O1 C7 C8 C9 178.46(18) . . . . ?
C12 C7 C8 C9 -0.3(3) . . . . ?
N1 C8 C9 C10 175.18(19) . . . . ?
C7 C8 C9 C10 -0.8(3) . . . . ?
C8 C9 C10 C11 0.9(3) . . . . ?
C8 C9 C10 C19 -174.1(2) . . . . ?
C9 C10 C11 C12 0.0(3) . . . . ?
C19 C10 C11 C12 175.2(2) . . . . ?
C10 C11 C12 C7 -1.0(3) . . . . ?
C10 C11 C12 C23 -178.3(2) . . . . ?
O1 C7 C12 C11 -177.62(18) . . . . ?
C8 C7 C12 C11 1.2(3) . . . . ?
O1 C7 C12 C23 -0.4(3) . . . . ?
C8 C7 C12 C23 178.4(2) . . . . ?
C4 O2 C13 C18 179.93(19) . . . . ?
C4 O2 C13 C14 -0.6(3) . . . . ?
O2 C13 C14 C15 -177.96(19) . . . . ?
C18 C13 C14 C15 1.5(3) . . . . ?
O2 C13 C14 N2 1.8(3) . . . . ?
C18 C13 C14 N2 -178.7(2) . . . . ?
C5 N2 C14 C13 -1.8(3) . . . . ?
Co2 N2 C14 C13 172.65(15) . . . . ?
C5 N2 C14 C15 177.98(18) . . . . ?
Co2 N2 C14 C15 -7.5(3) . . . . ?
C13 C14 C15 C16 -1.3(3) . . . . ?
N2 C14 C15 C16 178.86(19) . . . . ?
C14 C15 C16 C17 0.6(3) . . . . ?
C14 C15 C16 Cl1 -178.85(16) . . . . ?
C15 C16 C17 C18 0.2(3) . . . . ?
Cl1 C16 C17 C18 179.59(17) . . . . ?
O2 C13 C18 C17 178.7(2) . . . . ?
C14 C13 C18 C17 -0.8(3) . . . . ?
C16 C17 C18 C13 -0.1(3) . . . . ?
C9 C10 C19 C22 -135.6(2) . . . . ?
C11 C10 C19 C22 49.5(3) . . . . ?
C9 C10 C19 C21 103.6(3) . . . . ?
C11 C10 C19 C21 -71.3(3) . . . . ?
C9 C10 C19 C20 -15.8(3) . . . . ?
C11 C10 C19 C20 169.2(2) . . . . ?
C11 C12 C23 C25 -122.0(2) . . . . ?
C7 C12 C23 C25 60.9(3) . . . . ?
C11 C12 C23 C26 -2.5(3) . . . . ?
C7 C12 C23 C26 -179.6(2) . . . . ?
C11 C12 C23 C24 115.6(2) . . . . ?
C7 C12 C23 C24 -61.5(3) . . . . ?
Co1 O3 C27 C28 8.2(3) . . . . ?
Co1 O3 C27 C30 -172.34(14) . . . . ?
O3 C27 C28 C29 -3.7(4) . . . . ?
C30 C27 C28 C29 176.8(2) . . . . ?
Co1 O4 C29 C28 -4.1(3) . . . . ?
Co1 O4 C29 C31 174.45(12) . . . . ?
C27 C28 C29 O4 1.5(4) . . . . ?
C27 C28 C29 C31 -177.0(2) . . . . ?
O3 C27 C30 F3 -77.9(3) . . . . ?
C28 C27 C30 F3 101.6(3) . . . . ?
O3 C27 C30 F1 40.3(3) . . . . ?
C28 C27 C30 F1 -140.2(2) . . . . ?
O3 C27 C30 F2 160.5(2) . . . . ?
C28 C27 C30 F2 -19.9(3) . . . . ?
O4 C29 C31 F5 -77.0(3) . . . . ?
C28 C29 C31 F5 101.7(3) . . . . ?
O4 C29 C31 F6 159.0(3) . . . . ?
C28 C29 C31 F6 -22.3(4) . . . . ?
O4 C29 C31 F4' 50.9(6) . . . . ?
C28 C29 C31 F4' -130.4(6) . . . . ?
O4 C29 C31 F6' 175.1(6) . . . . ?
C28 C29 C31 F6' -6.2(6) . . . . ?
O4 C29 C31 F5' -68.8(6) . . . . ?
C28 C29 C31 F5' 109.9(6) . . . . ?
O4 C29 C31 F4 40.5(3) . . . . ?
C28 C29 C31 F4 -140.8(3) . . . . ?
Co2 O5 C32 C33 -8.3(3) . . . . ?
Co2 O5 C32 C35 170.36(13) . . . . ?
O5 C32 C33 C34 0.2(4) . . . . ?
C35 C32 C33 C34 -178.4(2) . . . . ?
Co2 O6 C34 C33 11.2(3) . . . . ?
Co2 O6 C34 C36 -167.83(13) . . . . ?
C32 C33 C34 O6 -1.8(4) . . . . ?
C32 C33 C34 C36 177.19(19) . . . . ?
O5 C32 C35 F8 55.4(3) . . . . ?
C33 C32 C35 F8 -125.8(2) . . . . ?
O5 C32 C35 F9 178.1(2) . . . . ?
C33 C32 C35 F9 -3.1(3) . . . . ?
O5 C32 C35 F7 -62.3(3) . . . . ?
C33 C32 C35 F7 116.4(2) . . . . ?
O6 C34 C36 F12 -41.7(3) . . . . ?
C33 C34 C36 F12 139.1(2) . . . . ?
O6 C34 C36 F10 -165.0(2) . . . . ?
C33 C34 C36 F10 15.8(3) . . . . ?
O6 C34 C36 F11 76.7(2) . . . . ?
C33 C34 C36 F11 -102.4(2) . . . . ?
O6 C34 C36 F10' 147.3(7) . . . . ?
C33 C34 C36 F10' -31.8(7) . . . . ?
O6 C34 C36 F11' 22.1(7) . . . . ?
C33 C34 C36 F11' -157.1(7) . . . . ?
O6 C34 C36 F12' -95.1(7) . . . . ?
C33 C34 C36 F12' 85.7(7) . . . . ?
